data_2222061
loop_
_publ_author_name
'Zhou, Jian-Cheng'
'Li, Nai-Xu'
'Zhang, Chuan-Ming'
'Zhang, Zheng-Yun'

_publ_section_title (<i>E</i>)-2-[(3,5-Di-<i>tert</i>-butyl-2-hydroxybenzylidene)amino]benzonitrile
_journal_coeditor_code HK2692
_journal_issue 6
_journal_name_full 'Acta Crystallographica Section E'
_journal_page_first o1416
_journal_paper_doi 10.1107/S1600536809019527
_journal_volume 65
_journal_year 2009
_chemical_formula_iupac 'C22 H26 N2 O'
_chemical_formula_moiety 'C22 H26 N2 O'
_chemical_formula_sum 'C22 H26 N2 O'
_chemical_formula_weight 334.45
_chemical_name_systematic (<i>E</i>)-2-[(3,5-Di-<i>tert</i>-butyl-2-hydroxybenzylidene)amino]benzonitrile
_space_group_IT_number 14
_symmetry_cell_setting monoclinic
_symmetry_space_group_name_Hall '-P 2ybc'
_symmetry_space_group_name_H-M 'P 1 21/c 1'
_atom_sites_solution_hydrogens geom
_atom_sites_solution_primary direct
_atom_sites_solution_secondary difmap
_audit_creation_method SHELXL-97
_cell_angle_alpha 90.00
_cell_angle_beta 104.5330(2)
_cell_angle_gamma 90.00
_cell_formula_units_Z 12
_cell_length_a 27.9710(4)
_cell_length_b 7.32780(11)
_cell_length_c 29.7840(4)
_cell_measurement_reflns_used 2369
_cell_measurement_temperature 294(2)
_cell_measurement_theta_max 27.0
_cell_measurement_theta_min 3.12
_cell_volume 5909.37(15)
_computing_cell_refinement 'SAINT (Bruker, 2000)'
_computing_data_collection 'SMART (Bruker, 2000)'
_computing_data_reduction 'SAINT (Bruker, 2000)'
_computing_molecular_graphics 'SHELXTL (Sheldrick, 2008)'
_computing_publication_material 'SHELXL97 (Sheldrick, 2008)'
_computing_structure_refinement 'SHELXL97 (Sheldrick, 2008)'
_computing_structure_solution 'SHELXS97 (Sheldrick, 2008)'
_diffrn_ambient_temperature 294(2)
_diffrn_measured_fraction_theta_full 0.993
_diffrn_measured_fraction_theta_max 0.993
_diffrn_measurement_device_type 'Bruker SMART CCD area-detector'
_diffrn_measurement_method '\f and \w'
_diffrn_radiation_monochromator graphite
_diffrn_radiation_source 'fine-focus sealed tube'
_diffrn_radiation_type MoK\a
_diffrn_radiation_wavelength 0.71073
_diffrn_reflns_av_R_equivalents 0.1303
_diffrn_reflns_av_sigmaI/netI 0.1083
_diffrn_reflns_limit_h_max 34
_diffrn_reflns_limit_h_min -32
_diffrn_reflns_limit_k_max 9
_diffrn_reflns_limit_k_min -8
_diffrn_reflns_limit_l_max 27
_diffrn_reflns_limit_l_min -36
_diffrn_reflns_number 30875
_diffrn_reflns_theta_full 26.00
_diffrn_reflns_theta_max 26.00
_diffrn_reflns_theta_min 1.76
_exptl_absorpt_coefficient_mu 0.069
_exptl_absorpt_correction_T_max 0.986
_exptl_absorpt_correction_T_min 0.948
_exptl_absorpt_correction_type empirical
_exptl_absorpt_process_details '(SADABS; Bruker, 2000)'
_exptl_crystal_colour yellow
_exptl_crystal_density_diffrn 1.128
_exptl_crystal_density_method 'not measured'
_exptl_crystal_description block
_exptl_crystal_F_000 2160
_exptl_crystal_size_max 0.30
_exptl_crystal_size_mid 0.20
_exptl_crystal_size_min 0.20
_refine_diff_density_max 0.306
_refine_diff_density_min -0.230
_refine_ls_extinction_coef 0.00170(18)
_refine_ls_extinction_expression Fc^*^=kFc[1+0.001xFc^2^\l^3^/sin(2\q)]^-1/4^
_refine_ls_extinction_method 'SHELXL97 (Sheldrick, 2008)'
_refine_ls_goodness_of_fit_ref 0.812
_refine_ls_hydrogen_treatment mixed
_refine_ls_matrix_type full
_refine_ls_number_parameters 689
_refine_ls_number_reflns 11513
_refine_ls_number_restraints 0
_refine_ls_restrained_S_all 0.812
_refine_ls_R_factor_all 0.1383
_refine_ls_R_factor_gt 0.0611
_refine_ls_shift/su_max 0.000
_refine_ls_shift/su_mean 0.000
_refine_ls_structure_factor_coef Fsqd
_refine_ls_weighting_details 'calc w=1/[\s^2^(Fo^2^)+(0.0618P)^2^] where P=(Fo^2^+2Fc^2^)/3'
_refine_ls_weighting_scheme calc
_refine_ls_wR_factor_gt 0.1460
_refine_ls_wR_factor_ref 0.1729
_reflns_number_gt 4685
_reflns_number_total 11513
_reflns_threshold_expression I>2\s(I)
_cod_data_source_file hk2692.cif
_cod_data_source_block I
_cod_original_sg_symbol_H-M 'P 21/c'
_cod_database_code 2222061
_cod_database_fobs_code 2222061

loop_
_symmetry_equiv_pos_as_xyz
'x, y, z'
'-x, y+1/2, -z+1/2'
'-x, -y, -z'
'x, -y-1/2, z-1/2'

loop_
_atom_site_type_symbol
_atom_site_label
_atom_site_fract_x
_atom_site_fract_y
_atom_site_fract_z
_atom_site_U_iso_or_equiv
_atom_site_adp_type
_atom_site_calc_flag
_atom_site_refinement_flags
_atom_site_occupancy
_atom_site_disorder_assembly
_atom_site_disorder_group
O O1 0.15087(5) 0.3744(2) 0.18806(5) 0.0691(5) Uani d . 1 . .
H H1A 0.1686(9) 0.398(4) 0.1684(8) 0.096(10) Uiso d . 1 . .
O O2 0.18374(5) 0.9439(2) -0.02043(5) 0.0684(5) Uani d . 1 . .
H H2A 0.1652(9) 0.925(4) 0.0006(9) 0.116(11) Uiso d . 1 . .
O O3 0.48619(5) 0.9288(2) 0.35466(5) 0.0684(5) Uani d . 1 . .
H H3A 0.5055(9) 0.923(3) 0.3328(8) 0.099(9) Uiso d . 1 . .
N N1 0.16759(6) 0.4172(2) 0.10588(6) 0.0550(5) Uani d . 1 . .
N N2 0.27218(8) 0.5702(4) 0.18410(8) 0.1010(8) Uani d . 1 . .
N N3 0.16614(6) 0.9441(2) 0.06174(6) 0.0520(5) Uani d . 1 . .
N N4 0.05724(8) 1.1104(3) -0.00802(8) 0.0945(8) Uani d . 1 . .
N N5 0.50291(6) 0.9533(2) 0.27211(6) 0.0541(5) Uani d . 1 . .
N N6 0.60959(8) 1.1213(4) 0.34472(8) 0.1030(9) Uani d . 1 . .
C C1 0.08638(7) 0.4080(3) 0.11845(7) 0.0515(6) Uani d . 1 . .
C C2 0.10180(7) 0.3837(3) 0.16714(7) 0.0549(6) Uani d . 1 . .
C C3 0.06760(7) 0.3746(3) 0.19363(7) 0.0544(6) Uani d . 1 . .
C C4 0.01780(7) 0.3800(3) 0.17000(7) 0.0594(6) Uani d . 1 . .
H H4A -0.0056 0.3731 0.1873 0.071 Uiso calc R 1 . .
C C5 0.00084(7) 0.3952(3) 0.12154(7) 0.0555(6) Uani d . 1 . .
C C6 0.03561(7) 0.4134(3) 0.09736(7) 0.0567(6) Uani d . 1 . .
H H6A 0.0254 0.4301 0.0654 0.068 Uiso calc R 1 . .
C C7 -0.05489(8) 0.3915(4) 0.09889(8) 0.0686(7) Uani d . 1 . .
C C8 -0.07643(9) 0.2160(5) 0.11300(10) 0.1213(12) Uani d . 1 . .
H H8A -0.0712 0.2130 0.1461 0.182 Uiso calc R 1 . .
H H8B -0.0605 0.1129 0.1031 0.182 Uiso calc R 1 . .
H H8C -0.1112 0.2115 0.0987 0.182 Uiso calc R 1 . .
C C9 -0.07904(9) 0.5588(5) 0.11231(11) 0.1360(15) Uani d . 1 . .
H H9A -0.0643 0.6657 0.1028 0.204 Uiso calc R 1 . .
H H9B -0.0745 0.5608 0.1453 0.204 Uiso calc R 1 . .
H H9C -0.1137 0.5567 0.0974 0.204 Uiso calc R 1 . .
C C10 -0.06546(8) 0.3877(4) 0.04606(8) 0.0917(9) Uani d . 1 . .
H H10A -0.0528 0.4968 0.0354 0.138 Uiso calc R 1 . .
H H10B -0.1005 0.3808 0.0330 0.138 Uiso calc R 1 . .
H H10C -0.0498 0.2832 0.0366 0.138 Uiso calc R 1 . .
C C11 0.08366(8) 0.3572(3) 0.24710(7) 0.0606(6) Uani d . 1 . .
C C12 0.11144(8) 0.1771(4) 0.26034(8) 0.0839(8) Uani d . 1 . .
H H12A 0.0905 0.0771 0.2470 0.126 Uiso calc R 1 . .
H H12B 0.1207 0.1650 0.2935 0.126 Uiso calc R 1 . .
H H12C 0.1405 0.1764 0.2488 0.126 Uiso calc R 1 . .
C C13 0.11663(9) 0.5200(4) 0.26765(8) 0.0828(8) Uani d . 1 . .
H H13A 0.0988 0.6316 0.2589 0.124 Uiso calc R 1 . .
H H13B 0.1457 0.5198 0.2561 0.124 Uiso calc R 1 . .
H H13C 0.1260 0.5101 0.3008 0.124 Uiso calc R 1 . .
C C14 0.03994(8) 0.3589(3) 0.26913(7) 0.0759(7) Uani d . 1 . .
H H14A 0.0184 0.2586 0.2573 0.114 Uiso calc R 1 . .
H H14B 0.0222 0.4715 0.2618 0.114 Uiso calc R 1 . .
H H14C 0.0518 0.3475 0.3022 0.114 Uiso calc R 1 . .
C C15 0.12062(8) 0.4301(3) 0.09044(7) 0.0550(6) Uani d . 1 . .
H H15A 0.1081 0.4553 0.0591 0.066 Uiso calc R 1 . .
C C16 0.19925(8) 0.4445(3) 0.07622(8) 0.0524(6) Uani d . 1 . .
C C17 0.24714(8) 0.5059(3) 0.09644(8) 0.0567(6) Uani d . 1 . .
C C18 0.28038(9) 0.5363(3) 0.07005(10) 0.0716(7) Uani d . 1 . .
H H18A 0.3121 0.5777 0.0840 0.086 Uiso calc R 1 . .
C C19 0.26641(10) 0.5051(4) 0.02291(10) 0.0794(8) Uani d . 1 . .
H H19A 0.2886 0.5258 0.0048 0.095 Uiso calc R 1 . .
C C20 0.21944(9) 0.4430(4) 0.00270(9) 0.0761(8) Uani d . 1 . .
H H20A 0.2101 0.4226 -0.0291 0.091 Uiso calc R 1 . .
C C21 0.18616(8) 0.4108(3) 0.02871(8) 0.0632(6) Uani d . 1 . .
H H21A 0.1549 0.3664 0.0146 0.076 Uiso calc R 1 . .
C C22 0.26084(8) 0.5404(4) 0.14511(10) 0.0700(7) Uani d . 1 . .
C C23 0.24659(7) 0.9944(3) 0.04970(7) 0.0498(5) Uani d . 1 . .
C C24 0.23205(7) 0.9758(3) 0.00082(7) 0.0524(6) Uani d . 1 . .
C C25 0.26610(7) 0.9935(3) -0.02562(7) 0.0539(6) Uani d . 1 . .
C C26 0.31490(7) 1.0267(3) -0.00171(7) 0.0588(6) Uani d . 1 . .
H H26A 0.3383 1.0369 -0.0189 0.071 Uiso calc R 1 . .
C C27 0.33121(7) 1.0459(3) 0.04689(7) 0.0554(6) Uani d . 1 . .
C C28 0.29620(7) 1.0291(3) 0.07106(7) 0.0535(6) Uani d . 1 . .
H H28A 0.3057 1.0411 0.1032 0.064 Uiso calc R 1 . .
C C29 0.25076(8) 0.9747(3) -0.07914(7) 0.0609(6) Uani d . 1 . .
C C30 0.29447(8) 1.0043(4) -0.10075(8) 0.0781(8) Uani d . 1 . .
H H30A 0.3198 0.9165 -0.0884 0.117 Uiso calc R 1 . .
H H30B 0.3074 1.1252 -0.0936 0.117 Uiso calc R 1 . .
H H30C 0.2836 0.9898 -0.1338 0.117 Uiso calc R 1 . .
C C31 0.23030(8) 0.7842(4) -0.09238(8) 0.0809(8) Uani d . 1 . .
H H31A 0.2549 0.6950 -0.0790 0.121 Uiso calc R 1 . .
H H31B 0.2216 0.7721 -0.1255 0.121 Uiso calc R 1 . .
H H31C 0.2015 0.7655 -0.0809 0.121 Uiso calc R 1 . .
C C32 0.21179(8) 1.1207(4) -0.10026(7) 0.0864(8) Uani d . 1 . .
H H32A 0.1837 1.1074 -0.0875 0.130 Uiso calc R 1 . .
H H32B 0.2017 1.1055 -0.1333 0.130 Uiso calc R 1 . .
H H32C 0.2258 1.2400 -0.0931 0.130 Uiso calc R 1 . .
C C33 0.38584(7) 1.0851(3) 0.06904(8) 0.0656(7) Uani d . 1 . .
C C34 0.40101(8) 1.2618(4) 0.04893(9) 0.1017(10) Uani d . 1 . .
H H34A 0.3957 1.2494 0.0160 0.153 Uiso calc R 1 . .
H H34B 0.4353 1.2857 0.0626 0.153 Uiso calc R 1 . .
H H34C 0.3815 1.3612 0.0556 0.153 Uiso calc R 1 . .
C C35 0.39540(8) 1.1110(4) 0.12172(8) 0.0823(8) Uani d . 1 . .
H H35A 0.3764 1.2125 0.1280 0.124 Uiso calc R 1 . .
H H35B 0.4299 1.1342 0.1347 0.124 Uiso calc R 1 . .
H H35C 0.3859 1.0025 0.1353 0.124 Uiso calc R 1 . .
C C36 0.41687(8) 0.9228(4) 0.06066(9) 0.0991(10) Uani d . 1 . .
H H36A 0.4118 0.9037 0.0279 0.149 Uiso calc R 1 . .
H H36B 0.4072 0.8154 0.0746 0.149 Uiso calc R 1 . .
H H36C 0.4512 0.9474 0.0742 0.149 Uiso calc R 1 . .
C C37 0.21240(7) 0.9782(3) 0.07787(7) 0.0528(6) Uani d . 1 . .
H H37A 0.2242 0.9931 0.1097 0.063 Uiso calc R 1 . .
C C38 0.13442(7) 0.9239(3) 0.09128(7) 0.0498(5) Uani d . 1 . .
C C39 0.14876(8) 0.8607(3) 0.13675(8) 0.0606(6) Uani d . 1 . .
H H39A 0.1817 0.8311 0.1496 0.073 Uiso calc R 1 . .
C C40 0.08411(8) 0.9640(3) 0.07310(8) 0.0543(6) Uani d . 1 . .
C C41 0.05055(8) 0.9410(3) 0.09933(9) 0.0678(7) Uani d . 1 . .
H H41A 0.0174 0.9668 0.0866 0.081 Uiso calc R 1 . .
C C42 0.06576(9) 0.8799(3) 0.14438(9) 0.0725(7) Uani d . 1 . .
H H42A 0.0431 0.8648 0.1622 0.087 Uiso calc R 1 . .
C C43 0.11512(9) 0.8414(3) 0.16280(8) 0.0701(7) Uani d . 1 . .
H H43A 0.1257 0.8017 0.1934 0.084 Uiso calc R 1 . .
C C44 0.06939(8) 1.0420(4) 0.02734(9) 0.0669(7) Uani d . 1 . .
C C45 0.42247(7) 0.9779(3) 0.28519(7) 0.0497(6) Uani d . 1 . .
C C46 0.37210(7) 1.0054(3) 0.26459(7) 0.0524(6) Uani d . 1 . .
H H46A 0.3621 1.0202 0.2326 0.063 Uiso calc R 1 . .
C C47 0.33720(7) 1.0114(3) 0.28913(7) 0.0528(6) Uani d . 1 . .
C C48 0.35431(7) 0.9892(3) 0.33760(7) 0.0575(6) Uani d . 1 . .
H H48A 0.3311 0.9926 0.3551 0.069 Uiso calc R 1 . .
C C49 0.40353(7) 0.9625(3) 0.36098(7) 0.0535(6) Uani d . 1 . .
C C50 0.43758(7) 0.9546(3) 0.33395(7) 0.0524(6) Uani d . 1 . .
C C51 0.28202(7) 1.0428(3) 0.26768(8) 0.0640(7) Uani d . 1 . .
C C52 0.27148(8) 1.0677(4) 0.21492(7) 0.0810(8) Uani d . 1 . .
H H52A 0.2810 0.9593 0.2013 0.121 Uiso calc R 1 . .
H H52B 0.2900 1.1698 0.2081 0.121 Uiso calc R 1 . .
H H52C 0.2369 1.0895 0.2024 0.121 Uiso calc R 1 . .
C C53 0.26556(8) 1.2169(4) 0.28790(9) 0.0998(10) Uani d . 1 . .
H H53A 0.2715 1.2047 0.3209 0.150 Uiso calc R 1 . .
H H53B 0.2309 1.2363 0.2746 0.150 Uiso calc R 1 . .
H H53C 0.2839 1.3191 0.2808 0.150 Uiso calc R 1 . .
C C54 0.25289(8) 0.8771(4) 0.27695(9) 0.0947(9) Uani d . 1 . .
H H54A 0.2591 0.8579 0.3098 0.142 Uiso calc R 1 . .
H H54B 0.2630 0.7712 0.2627 0.142 Uiso calc R 1 . .
H H54C 0.2183 0.8979 0.2641 0.142 Uiso calc R 1 . .
C C55 0.41951(8) 0.9427(3) 0.41447(7) 0.0596(6) Uani d . 1 . .
C C56 0.37603(8) 0.9617(4) 0.43647(7) 0.0748(7) Uani d . 1 . .
H H56A 0.3520 0.8692 0.4243 0.112 Uiso calc R 1 . .
H H56B 0.3613 1.0800 0.4294 0.112 Uiso calc R 1 . .
H H56C 0.3875 0.9478 0.4695 0.112 Uiso calc R 1 . .
C C57 0.45652(8) 1.0928(4) 0.43532(7) 0.0792(8) Uani d . 1 . .
H H57A 0.4663 1.0794 0.4684 0.119 Uiso calc R 1 . .
H H57B 0.4414 1.2101 0.4276 0.119 Uiso calc R 1 . .
H H57C 0.4850 1.0830 0.4230 0.119 Uiso calc R 1 . .
C C58 0.44251(8) 0.7541(4) 0.42697(8) 0.0768(7) Uani d . 1 . .
H H58A 0.4189 0.6616 0.4136 0.115 Uiso calc R 1 . .
H H58B 0.4518 0.7405 0.4601 0.115 Uiso calc R 1 . .
H H58C 0.4712 0.7419 0.4150 0.115 Uiso calc R 1 . .
C C59 0.45650(7) 0.9795(3) 0.25691(7) 0.0524(6) Uani d . 1 . .
H H59A 0.4442 1.0009 0.2253 0.063 Uiso calc R 1 . .
C C60 0.53436(7) 0.9589(3) 0.24184(7) 0.0502(6) Uani d . 1 . .
C C61 0.58307(8) 1.0150(3) 0.25981(8) 0.0542(6) Uani d . 1 . .
C C62 0.61611(8) 1.0212(3) 0.23255(9) 0.0667(7) Uani d . 1 . .
H H62A 0.6485 1.0578 0.2453 0.080 Uiso calc R 1 . .
C C63 0.60124(9) 0.9730(3) 0.18625(9) 0.0738(7) Uani d . 1 . .
H H63A 0.6233 0.9785 0.1675 0.089 Uiso calc R 1 . .
C C64 0.55325(9) 0.9169(3) 0.16834(8) 0.0709(7) Uani d . 1 . .
H H64A 0.5430 0.8843 0.1372 0.085 Uiso calc R 1 . .
C C65 0.52018(8) 0.9078(3) 0.19529(7) 0.0606(6) Uani d . 1 . .
H H65A 0.4881 0.8674 0.1825 0.073 Uiso calc R 1 . .
C C66 0.59803(8) 1.0731(4) 0.30739(9) 0.0685(7) Uani d . 1 . .

loop_
_atom_site_aniso_label
_atom_site_aniso_U_11
_atom_site_aniso_U_22
_atom_site_aniso_U_33
_atom_site_aniso_U_12
_atom_site_aniso_U_13
_atom_site_aniso_U_23
O1 0.0411(9) 0.1099(14) 0.0502(10) 0.0016(9) 0.0002(8) 0.0064(9)
O2 0.0390(9) 0.1115(14) 0.0492(10) -0.0063(9) 0.0007(8) -0.0077(9)
O3 0.0383(9) 0.1148(14) 0.0463(10) 0.0079(9) 0.0000(8) 0.0056(9)
N1 0.0488(11) 0.0636(12) 0.0500(12) 0.0004(9) 0.0073(9) -0.0037(9)
N2 0.0710(15) 0.136(2) 0.0851(18) 0.0008(14) -0.0003(14) -0.0288(17)
N3 0.0455(11) 0.0634(12) 0.0461(11) 0.0004(9) 0.0093(9) -0.0026(9)
N4 0.0746(15) 0.119(2) 0.0790(17) -0.0005(14) -0.0018(13) 0.0166(15)
N5 0.0441(10) 0.0683(13) 0.0480(11) 0.0040(9) 0.0081(9) -0.0014(9)
N6 0.0743(15) 0.140(2) 0.0859(18) 0.0056(14) 0.0030(14) -0.0344(17)
C1 0.0422(12) 0.0613(14) 0.0443(13) 0.0019(10) -0.0016(11) -0.0056(11)
C2 0.0391(12) 0.0692(15) 0.0487(14) 0.0021(11) -0.0033(11) 0.0002(11)
C3 0.0437(12) 0.0664(15) 0.0480(14) 0.0015(11) 0.0018(11) 0.0001(11)
C4 0.0457(13) 0.0789(17) 0.0505(14) 0.0025(11) 0.0061(11) -0.0011(12)
C5 0.0391(12) 0.0694(15) 0.0523(14) 0.0005(11) 0.0007(11) -0.0026(12)
C6 0.0464(13) 0.0689(15) 0.0465(13) 0.0017(11) -0.0039(11) -0.0021(11)
C7 0.0402(13) 0.098(2) 0.0601(16) 0.0004(13) -0.0024(12) -0.0027(14)
C8 0.0559(16) 0.176(3) 0.115(3) -0.031(2) -0.0095(16) 0.034(2)
C9 0.0650(18) 0.191(4) 0.129(3) 0.056(2) -0.0181(18) -0.072(3)
C10 0.0553(15) 0.134(2) 0.0692(18) 0.0051(15) -0.0158(14) -0.0109(17)
C11 0.0547(14) 0.0782(17) 0.0439(13) 0.0018(12) 0.0029(11) 0.0064(12)
C12 0.0742(16) 0.107(2) 0.0666(17) 0.0195(16) 0.0107(14) 0.0202(15)
C13 0.0811(17) 0.111(2) 0.0473(15) -0.0183(16) -0.0004(14) -0.0039(14)
C14 0.0752(16) 0.098(2) 0.0534(15) 0.0074(14) 0.0147(13) 0.0070(14)
C15 0.0538(14) 0.0620(15) 0.0441(14) -0.0016(11) 0.0031(12) -0.0053(11)
C16 0.0522(14) 0.0511(14) 0.0528(15) 0.0059(11) 0.0112(12) -0.0008(11)
C17 0.0484(14) 0.0576(15) 0.0607(16) 0.0048(11) 0.0073(13) -0.0014(12)
C18 0.0566(15) 0.0722(17) 0.087(2) 0.0037(13) 0.0189(16) 0.0056(15)
C19 0.0749(19) 0.091(2) 0.081(2) 0.0123(15) 0.0348(17) 0.0212(16)
C20 0.0789(18) 0.091(2) 0.0594(17) 0.0123(16) 0.0199(16) 0.0071(14)
C21 0.0587(15) 0.0723(16) 0.0552(15) 0.0024(12) 0.0080(13) -0.0013(12)
C22 0.0434(14) 0.0868(19) 0.0749(19) 0.0003(12) 0.0056(14) -0.0116(16)
C23 0.0401(12) 0.0626(15) 0.0428(13) 0.0024(10) 0.0032(11) 0.0016(11)
C24 0.0392(12) 0.0687(16) 0.0438(14) -0.0008(11) 0.0002(11) -0.0007(11)
C25 0.0453(13) 0.0702(16) 0.0434(13) 0.0035(11) 0.0059(11) 0.0040(11)
C26 0.0423(13) 0.0817(17) 0.0511(15) -0.0014(11) 0.0095(11) 0.0088(12)
C27 0.0403(12) 0.0722(16) 0.0475(14) -0.0010(11) -0.0004(11) 0.0117(11)
C28 0.0447(13) 0.0672(15) 0.0423(13) 0.0012(11) -0.0008(11) 0.0045(11)
C29 0.0498(13) 0.0861(18) 0.0431(14) 0.0032(13) 0.0046(11) 0.0003(12)
C30 0.0765(17) 0.106(2) 0.0522(15) -0.0026(15) 0.0177(14) 0.0063(14)
C31 0.0751(16) 0.107(2) 0.0609(16) -0.0126(16) 0.0178(13) -0.0162(15)
C32 0.0784(17) 0.124(2) 0.0473(15) 0.0266(16) -0.0018(13) 0.0121(15)
C33 0.0394(12) 0.0897(19) 0.0598(16) -0.0020(12) -0.0023(12) 0.0162(13)
C34 0.0578(15) 0.135(3) 0.099(2) -0.0259(17) -0.0057(15) 0.0427(19)
C35 0.0522(14) 0.114(2) 0.0666(17) -0.0124(14) -0.0108(13) 0.0019(15)
C36 0.0494(15) 0.149(3) 0.090(2) 0.0202(17) 0.0007(15) 0.0008(19)
C37 0.0488(13) 0.0622(15) 0.0426(13) -0.0013(11) 0.0023(11) 0.0010(11)
C38 0.0482(13) 0.0494(13) 0.0507(14) -0.0024(10) 0.0107(11) -0.0038(10)
C39 0.0560(14) 0.0657(16) 0.0563(15) -0.0025(12) 0.0073(12) 0.0029(12)
C40 0.0459(13) 0.0568(14) 0.0591(15) -0.0012(11) 0.0110(12) -0.0033(11)
C41 0.0524(14) 0.0746(17) 0.0779(19) 0.0007(12) 0.0194(14) -0.0028(14)
C42 0.0713(17) 0.0797(19) 0.0761(19) -0.0118(14) 0.0363(15) -0.0024(15)
C43 0.0761(17) 0.0758(18) 0.0588(16) -0.0066(14) 0.0178(14) 0.0039(13)
C44 0.0460(14) 0.0794(19) 0.0700(19) -0.0003(12) 0.0048(14) -0.0014(15)
C45 0.0385(12) 0.0611(14) 0.0450(14) -0.0005(10) 0.0020(11) -0.0043(10)
C46 0.0424(12) 0.0703(16) 0.0382(12) 0.0002(11) -0.0015(11) -0.0061(11)
C47 0.0402(12) 0.0706(16) 0.0424(13) 0.0015(11) 0.0009(11) -0.0087(11)
C48 0.0418(13) 0.0805(17) 0.0491(14) -0.0007(11) 0.0094(11) -0.0063(12)
C49 0.0454(13) 0.0712(16) 0.0404(13) -0.0007(11) 0.0042(11) -0.0034(11)
C50 0.0384(12) 0.0696(16) 0.0441(14) 0.0003(11) 0.0007(11) -0.0002(11)
C51 0.0406(13) 0.0891(18) 0.0550(15) 0.0033(12) -0.0013(11) -0.0148(13)
C52 0.0507(14) 0.118(2) 0.0624(17) 0.0142(14) -0.0087(13) 0.0008(15)
C53 0.0545(15) 0.132(3) 0.098(2) 0.0263(16) -0.0081(14) -0.0435(19)
C54 0.0516(15) 0.143(3) 0.083(2) -0.0193(16) 0.0044(14) -0.0018(18)
C55 0.0537(14) 0.0783(17) 0.0427(14) -0.0005(12) 0.0044(11) -0.0006(12)
C56 0.0736(16) 0.104(2) 0.0476(15) 0.0030(15) 0.0162(13) -0.0052(13)
C57 0.0760(16) 0.110(2) 0.0425(14) -0.0182(15) -0.0029(13) -0.0039(14)
C58 0.0681(15) 0.103(2) 0.0554(15) 0.0062(15) 0.0091(13) 0.0115(14)
C59 0.0464(13) 0.0660(15) 0.0408(13) 0.0023(11) 0.0036(11) -0.0029(10)
C60 0.0449(13) 0.0536(14) 0.0521(15) 0.0038(10) 0.0120(12) 0.0023(11)
C61 0.0456(13) 0.0570(14) 0.0586(15) 0.0078(11) 0.0102(12) -0.0001(11)
C62 0.0484(14) 0.0741(17) 0.0768(19) 0.0041(12) 0.0143(14) 0.0062(14)
C63 0.0645(17) 0.093(2) 0.0718(19) 0.0136(14) 0.0317(15) 0.0139(15)
C64 0.0679(16) 0.093(2) 0.0532(16) 0.0135(14) 0.0170(14) -0.0002(13)
C65 0.0529(14) 0.0725(16) 0.0539(15) 0.0066(12) 0.0084(12) -0.0024(12)
C66 0.0461(14) 0.0821(19) 0.0739(19) 0.0069(12) 0.0088(14) -0.0114(15)

loop_
_atom_type_symbol
_atom_type_description
_atom_type_scat_dispersion_real
_atom_type_scat_dispersion_imag
_atom_type_scat_source
C C 0.0033 0.0016 'International Tables Vol C Tables 4.2.6.8 and 6.1.1.4'
H H 0.0000 0.0000 'International Tables Vol C Tables 4.2.6.8 and 6.1.1.4'
N N 0.0061 0.0033 'International Tables Vol C Tables 4.2.6.8 and 6.1.1.4'
O O 0.0106 0.0060 'International Tables Vol C Tables 4.2.6.8 and 6.1.1.4'

loop_
_geom_angle_atom_site_label_1
_geom_angle_atom_site_label_2
_geom_angle_atom_site_label_3
_geom_angle_site_symmetry_1
_geom_angle_site_symmetry_3
_geom_angle
_geom_angle_publ_flag
C6 C1 C2 . . 118.4(2) ?
C6 C1 C15 . . 119.16(19) ?
C2 C1 C15 . . 122.39(18) ?
C15 N1 C16 . . 120.80(19) ?
C2 O1 H1A . . 111.2(16) ?
O1 C2 C3 . . 119.90(19) ?
O1 C2 C1 . . 119.2(2) ?
C3 C2 C1 . . 120.84(18) ?
C24 O2 H2A . . 112.0(16) ?
C2 C3 C4 . . 117.13(19) ?
C2 C3 C11 . . 121.75(18) ?
C4 C3 C11 . . 121.1(2) ?
C50 O3 H3A . . 112.0(14) ?
C37 N3 C38 . . 121.36(18) ?
C3 C4 C5 . . 123.9(2) ?
C3 C4 H4A . . 118.1 ?
C5 C4 H4A . . 118.1 ?
C6 C5 C4 . . 116.83(18) ?
C6 C5 C7 . . 123.6(2) ?
C4 C5 C7 . . 119.6(2) ?
C59 N5 C60 . . 120.71(18) ?
C5 C6 C1 . . 122.7(2) ?
C5 C6 H6A . . 118.6 ?
C1 C6 H6A . . 118.6 ?
C9 C7 C8 . . 112.4(2) ?
C9 C7 C10 . . 107.8(2) ?
C8 C7 C10 . . 106.3(2) ?
C9 C7 C5 . . 110.1(2) ?
C8 C7 C5 . . 108.8(2) ?
C10 C7 C5 . . 111.5(2) ?
C7 C8 H8A . . 109.5 ?
C7 C8 H8B . . 109.5 ?
H8A C8 H8B . . 109.5 ?
C7 C8 H8C . . 109.5 ?
H8A C8 H8C . . 109.5 ?
H8B C8 H8C . . 109.5 ?
C7 C9 H9A . . 109.5 ?
C7 C9 H9B . . 109.5 ?
H9A C9 H9B . . 109.5 ?
C7 C9 H9C . . 109.5 ?
H9A C9 H9C . . 109.5 ?
H9B C9 H9C . . 109.5 ?
C7 C10 H10A . . 109.5 ?
C7 C10 H10B . . 109.5 ?
H10A C10 H10B . . 109.5 ?
C7 C10 H10C . . 109.5 ?
H10A C10 H10C . . 109.5 ?
H10B C10 H10C . . 109.5 ?
C14 C11 C12 . . 107.80(19) ?
C14 C11 C13 . . 106.72(19) ?
C12 C11 C13 . . 110.55(18) ?
C14 C11 C3 . . 112.63(17) ?
C12 C11 C3 . . 109.47(19) ?
C13 C11 C3 . . 109.63(18) ?
C11 C12 H12A . . 109.5 ?
C11 C12 H12B . . 109.5 ?
H12A C12 H12B . . 109.5 ?
C11 C12 H12C . . 109.5 ?
H12A C12 H12C . . 109.5 ?
H12B C12 H12C . . 109.5 ?
C11 C13 H13A . . 109.5 ?
C11 C13 H13B . . 109.5 ?
H13A C13 H13B . . 109.5 ?
C11 C13 H13C . . 109.5 ?
H13A C13 H13C . . 109.5 ?
H13B C13 H13C . . 109.5 ?
C11 C14 H14A . . 109.5 ?
C11 C14 H14B . . 109.5 ?
H14A C14 H14B . . 109.5 ?
C11 C14 H14C . . 109.5 ?
H14A C14 H14C . . 109.5 ?
H14B C14 H14C . . 109.5 ?
N1 C15 C1 . . 124.0(2) ?
N1 C15 H15A . . 118.0 ?
C1 C15 H15A . . 118.0 ?
C21 C16 C17 . . 118.3(2) ?
C21 C16 N1 . . 124.3(2) ?
C17 C16 N1 . . 117.3(2) ?
C18 C17 C16 . . 121.1(2) ?
C18 C17 C22 . . 120.3(2) ?
C16 C17 C22 . . 118.6(2) ?
C17 C18 C19 . . 119.7(2) ?
C17 C18 H18A . . 120.2 ?
C19 C18 H18A . . 120.2 ?
C20 C19 C18 . . 119.7(2) ?
C20 C19 H19A . . 120.2 ?
C18 C19 H19A . . 120.2 ?
C21 C20 C19 . . 121.2(2) ?
C21 C20 H20A . . 119.4 ?
C19 C20 H20A . . 119.4 ?
C20 C21 C16 . . 120.0(2) ?
C20 C21 H21A . . 120.0 ?
C16 C21 H21A . . 120.0 ?
N2 C22 C17 . . 179.1(3) ?
C28 C23 C24 . . 118.8(2) ?
C28 C23 C37 . . 118.89(19) ?
C24 C23 C37 . . 122.30(18) ?
O2 C24 C25 . . 119.71(19) ?
O2 C24 C23 . . 119.35(19) ?
C25 C24 C23 . . 120.92(18) ?
C24 C25 C26 . . 116.80(19) ?
C24 C25 C29 . . 121.59(18) ?
C26 C25 C29 . . 121.6(2) ?
C25 C26 C27 . . 124.4(2) ?
C25 C26 H26A . . 117.8 ?
C27 C26 H26A . . 117.8 ?
C28 C27 C26 . . 116.37(18) ?
C28 C27 C33 . . 124.2(2) ?
C26 C27 C33 . . 119.4(2) ?
C27 C28 C23 . . 122.7(2) ?
C27 C28 H28A . . 118.6 ?
C23 C28 H28A . . 118.6 ?
C31 C29 C30 . . 107.98(19) ?
C31 C29 C32 . . 110.41(19) ?
C30 C29 C32 . . 106.64(19) ?
C31 C29 C25 . . 109.70(19) ?
C30 C29 C25 . . 112.03(17) ?
C32 C29 C25 . . 110.02(19) ?
C29 C30 H30A . . 109.5 ?
C29 C30 H30B . . 109.5 ?
H30A C30 H30B . . 109.5 ?
C29 C30 H30C . . 109.5 ?
H30A C30 H30C . . 109.5 ?
H30B C30 H30C . . 109.5 ?
C29 C31 H31A . . 109.5 ?
C29 C31 H31B . . 109.5 ?
H31A C31 H31B . . 109.5 ?
C29 C31 H31C . . 109.5 ?
H31A C31 H31C . . 109.5 ?
H31B C31 H31C . . 109.5 ?
C29 C32 H32A . . 109.5 ?
C29 C32 H32B . . 109.5 ?
H32A C32 H32B . . 109.5 ?
C29 C32 H32C . . 109.5 ?
H32A C32 H32C . . 109.5 ?
H32B C32 H32C . . 109.5 ?
C36 C33 C34 . . 111.7(2) ?
C36 C33 C27 . . 109.3(2) ?
C34 C33 C27 . . 109.54(18) ?
C36 C33 C35 . . 107.60(19) ?
C34 C33 C35 . . 107.5(2) ?
C27 C33 C35 . . 111.24(19) ?
C33 C34 H34A . . 109.5 ?
C33 C34 H34B . . 109.5 ?
H34A C34 H34B . . 109.5 ?
C33 C34 H34C . . 109.5 ?
H34A C34 H34C . . 109.5 ?
H34B C34 H34C . . 109.5 ?
C33 C35 H35A . . 109.5 ?
C33 C35 H35B . . 109.5 ?
H35A C35 H35B . . 109.5 ?
C33 C35 H35C . . 109.5 ?
H35A C35 H35C . . 109.5 ?
H35B C35 H35C . . 109.5 ?
C33 C36 H36A . . 109.5 ?
C33 C36 H36B . . 109.5 ?
H36A C36 H36B . . 109.5 ?
C33 C36 H36C . . 109.5 ?
H36A C36 H36C . . 109.5 ?
H36B C36 H36C . . 109.5 ?
N3 C37 C23 . . 123.80(19) ?
N3 C37 H37A . . 118.1 ?
C23 C37 H37A . . 118.1 ?
C39 C38 N3 . . 124.82(19) ?
C39 C38 C40 . . 117.4(2) ?
N3 C38 C40 . . 117.72(19) ?
C43 C39 C38 . . 121.0(2) ?
C43 C39 H39A . . 119.5 ?
C38 C39 H39A . . 119.5 ?
C41 C40 C38 . . 121.1(2) ?
C41 C40 C44 . . 120.9(2) ?
C38 C40 C44 . . 117.9(2) ?
C40 C41 C42 . . 120.4(2) ?
C40 C41 H41A . . 119.8 ?
C42 C41 H41A . . 119.8 ?
C41 C42 C43 . . 119.2(2) ?
C41 C42 H42A . . 120.4 ?
C43 C42 H42A . . 120.4 ?
C39 C43 C42 . . 121.0(2) ?
C39 C43 H43A . . 119.5 ?
C42 C43 H43A . . 119.5 ?
N4 C44 C40 . . 177.1(3) ?
C46 C45 C50 . . 118.3(2) ?
C46 C45 C59 . . 119.23(19) ?
C50 C45 C59 . . 122.45(18) ?
C47 C46 C45 . . 123.19(19) ?
C47 C46 H46A . . 118.4 ?
C45 C46 H46A . . 118.4 ?
C46 C47 C48 . . 116.18(18) ?
C46 C47 C51 . . 124.39(19) ?
C48 C47 C51 . . 119.4(2) ?
C49 C48 C47 . . 124.5(2) ?
C49 C48 H48A . . 117.7 ?
C47 C48 H48A . . 117.7 ?
C48 C49 C50 . . 116.76(19) ?
C48 C49 C55 . . 121.43(19) ?
C50 C49 C55 . . 121.82(18) ?
O3 C50 C49 . . 119.65(19) ?
O3 C50 C45 . . 119.30(19) ?
C49 C50 C45 . . 121.03(19) ?
C54 C51 C53 . . 111.4(2) ?
C54 C51 C47 . . 109.5(2) ?
C53 C51 C47 . . 109.39(18) ?
C54 C51 C52 . . 107.80(19) ?
C53 C51 C52 . . 107.7(2) ?
C47 C51 C52 . . 111.05(19) ?
C51 C52 H52A . . 109.5 ?
C51 C52 H52B . . 109.5 ?
H52A C52 H52B . . 109.5 ?
C51 C52 H52C . . 109.5 ?
H52A C52 H52C . . 109.5 ?
H52B C52 H52C . . 109.5 ?
C51 C53 H53A . . 109.5 ?
C51 C53 H53B . . 109.5 ?
H53A C53 H53B . . 109.5 ?
C51 C53 H53C . . 109.5 ?
H53A C53 H53C . . 109.5 ?
H53B C53 H53C . . 109.5 ?
C51 C54 H54A . . 109.5 ?
C51 C54 H54B . . 109.5 ?
H54A C54 H54B . . 109.5 ?
C51 C54 H54C . . 109.5 ?
H54A C54 H54C . . 109.5 ?
H54B C54 H54C . . 109.5 ?
C56 C55 C58 . . 108.01(19) ?
C56 C55 C57 . . 106.92(19) ?
C58 C55 C57 . . 110.48(19) ?
C56 C55 C49 . . 112.19(17) ?
C58 C55 C49 . . 109.25(18) ?
C57 C55 C49 . . 109.96(18) ?
C55 C56 H56A . . 109.5 ?
C55 C56 H56B . . 109.5 ?
H56A C56 H56B . . 109.5 ?
C55 C56 H56C . . 109.5 ?
H56A C56 H56C . . 109.5 ?
H56B C56 H56C . . 109.5 ?
C55 C57 H57A . . 109.5 ?
C55 C57 H57B . . 109.5 ?
H57A C57 H57B . . 109.5 ?
C55 C57 H57C . . 109.5 ?
H57A C57 H57C . . 109.5 ?
H57B C57 H57C . . 109.5 ?
C55 C58 H58A . . 109.5 ?
C55 C58 H58B . . 109.5 ?
H58A C58 H58B . . 109.5 ?
C55 C58 H58C . . 109.5 ?
H58A C58 H58C . . 109.5 ?
H58B C58 H58C . . 109.5 ?
N5 C59 C45 . . 124.14(19) ?
N5 C59 H59A . . 117.9 ?
C45 C59 H59A . . 117.9 ?
C65 C60 C61 . . 117.9(2) ?
C65 C60 N5 . . 124.12(19) ?
C61 C60 N5 . . 118.0(2) ?
C62 C61 C60 . . 121.3(2) ?
C62 C61 C66 . . 120.0(2) ?
C60 C61 C66 . . 118.7(2) ?
C61 C62 C63 . . 120.1(2) ?
C61 C62 H62A . . 119.9 ?
C63 C62 H62A . . 119.9 ?
C64 C63 C62 . . 118.9(2) ?
C64 C63 H63A . . 120.6 ?
C62 C63 H63A . . 120.6 ?
C65 C64 C63 . . 121.5(2) ?
C65 C64 H64A . . 119.2 ?
C63 C64 H64A . . 119.2 ?
C64 C65 C60 . . 120.3(2) ?
C64 C65 H65A . . 119.9 ?
C60 C65 H65A . . 119.9 ?
N6 C66 C61 . . 179.0(3) ?

loop_
_geom_bond_atom_site_label_1
_geom_bond_atom_site_label_2
_geom_bond_site_symmetry_2
_geom_bond_distance
_geom_bond_publ_flag
C1 C6 . 1.402(3) ?
C1 C2 . 1.417(3) ?
C1 C15 . 1.429(3) ?
N1 C15 . 1.282(2) ?
N1 C16 . 1.413(2) ?
O1 C2 . 1.359(2) ?
O1 H1A . 0.87(2) ?
C2 C3 . 1.386(3) ?
N2 C22 . 1.145(3) ?
O2 C24 . 1.361(2) ?
O2 H2A . 0.92(3) ?
C3 C4 . 1.395(2) ?
C3 C11 . 1.548(3) ?
O3 C50 . 1.358(2) ?
O3 H3A . 0.95(2) ?
N3 C37 . 1.287(2) ?
N3 C38 . 1.405(2) ?
C4 C5 . 1.406(3) ?
C4 H4A . 0.9300 ?
N4 C44 . 1.138(3) ?
C5 C6 . 1.354(3) ?
C5 C7 . 1.536(3) ?
N5 C59 . 1.277(2) ?
N5 C60 . 1.409(2) ?
C6 H6A . 0.9300 ?
N6 C66 . 1.134(3) ?
C7 C9 . 1.501(3) ?
C7 C8 . 1.523(4) ?
C7 C10 . 1.527(3) ?
C8 H8A . 0.9600 ?
C8 H8B . 0.9600 ?
C8 H8C . 0.9600 ?
C9 H9A . 0.9600 ?
C9 H9B . 0.9600 ?
C9 H9C . 0.9600 ?
C10 H10A . 0.9600 ?
C10 H10B . 0.9600 ?
C10 H10C . 0.9600 ?
C11 C14 . 1.526(3) ?
C11 C12 . 1.532(3) ?
C11 C13 . 1.538(3) ?
C12 H12A . 0.9600 ?
C12 H12B . 0.9600 ?
C12 H12C . 0.9600 ?
C13 H13A . 0.9600 ?
C13 H13B . 0.9600 ?
C13 H13C . 0.9600 ?
C14 H14A . 0.9600 ?
C14 H14B . 0.9600 ?
C14 H14C . 0.9600 ?
C15 H15A . 0.9300 ?
C16 C21 . 1.392(3) ?
C16 C17 . 1.398(3) ?
C17 C18 . 1.378(3) ?
C17 C22 . 1.426(3) ?
C18 C19 . 1.379(3) ?
C18 H18A . 0.9300 ?
C19 C20 . 1.378(3) ?
C19 H19A . 0.9300 ?
C20 C21 . 1.373(3) ?
C20 H20A . 0.9300 ?
C21 H21A . 0.9300 ?
C23 C28 . 1.397(2) ?
C23 C24 . 1.416(3) ?
C23 C37 . 1.427(3) ?
C24 C25 . 1.386(3) ?
C25 C26 . 1.393(3) ?
C25 C29 . 1.550(3) ?
C26 C27 . 1.411(3) ?
C26 H26A . 0.9300 ?
C27 C28 . 1.359(3) ?
C27 C33 . 1.532(3) ?
C28 H28A . 0.9300 ?
C29 C31 . 1.522(3) ?
C29 C30 . 1.533(3) ?
C29 C32 . 1.544(3) ?
C30 H30A . 0.9600 ?
C30 H30B . 0.9600 ?
C30 H30C . 0.9600 ?
C31 H31A . 0.9600 ?
C31 H31B . 0.9600 ?
C31 H31C . 0.9600 ?
C32 H32A . 0.9600 ?
C32 H32B . 0.9600 ?
C32 H32C . 0.9600 ?
C33 C36 . 1.529(3) ?
C33 C34 . 1.531(3) ?
C33 C35 . 1.536(3) ?
C34 H34A . 0.9600 ?
C34 H34B . 0.9600 ?
C34 H34C . 0.9600 ?
C35 H35A . 0.9600 ?
C35 H35B . 0.9600 ?
C35 H35C . 0.9600 ?
C36 H36A . 0.9600 ?
C36 H36B . 0.9600 ?
C36 H36C . 0.9600 ?
C37 H37A . 0.9300 ?
C38 C39 . 1.392(3) ?
C38 C40 . 1.406(3) ?
C39 C43 . 1.369(3) ?
C39 H39A . 0.9300 ?
C40 C41 . 1.374(3) ?
C40 C44 . 1.440(3) ?
C41 C42 . 1.377(3) ?
C41 H41A . 0.9300 ?
C42 C43 . 1.381(3) ?
C42 H42A . 0.9300 ?
C43 H43A . 0.9300 ?
C45 C46 . 1.403(2) ?
C45 C50 . 1.417(3) ?
C45 C59 . 1.421(3) ?
C46 C47 . 1.359(3) ?
C46 H46A . 0.9300 ?
C47 C48 . 1.412(3) ?
C47 C51 . 1.532(3) ?
C48 C49 . 1.392(2) ?
C48 H48A . 0.9300 ?
C49 C50 . 1.394(3) ?
C49 C55 . 1.550(3) ?
C51 C54 . 1.526(3) ?
C51 C53 . 1.531(3) ?
C51 C52 . 1.535(3) ?
C52 H52A . 0.9600 ?
C52 H52B . 0.9600 ?
C52 H52C . 0.9600 ?
C53 H53A . 0.9600 ?
C53 H53B . 0.9600 ?
C53 H53C . 0.9600 ?
C54 H54A . 0.9600 ?
C54 H54B . 0.9600 ?
C54 H54C . 0.9600 ?
C55 C56 . 1.526(3) ?
C55 C58 . 1.531(3) ?
C55 C57 . 1.531(3) ?
C56 H56A . 0.9600 ?
C56 H56B . 0.9600 ?
C56 H56C . 0.9600 ?
C57 H57A . 0.9600 ?
C57 H57B . 0.9600 ?
C57 H57C . 0.9600 ?
C58 H58A . 0.9600 ?
C58 H58B . 0.9600 ?
C58 H58C . 0.9600 ?
C59 H59A . 0.9300 ?
C60 C65 . 1.394(3) ?
C60 C61 . 1.395(3) ?
C61 C62 . 1.376(3) ?
C61 C66 . 1.437(3) ?
C62 C63 . 1.383(3) ?
C62 H62A . 0.9300 ?
C63 C64 . 1.377(3) ?
C63 H63A . 0.9300 ?
C64 C65 . 1.370(3) ?
C64 H64A . 0.9300 ?
C65 H65A . 0.9300 ?

loop_
_geom_hbond_atom_site_label_D
_geom_hbond_atom_site_label_H
_geom_hbond_atom_site_label_A
_geom_hbond_site_symmetry_A
_geom_hbond_distance_DH
_geom_hbond_distance_HA
_geom_hbond_distance_DA
_geom_hbond_angle_DHA
O3 H3A N5 . 0.95(2) 1.81(2) 2.622(2) 143(2)
O2 H2A N3 . 0.92(3) 1.82(3) 2.615(2) 143(2)
O1 H1A N1 . 0.87(2) 1.86(2) 2.623(2) 145(2)
